data_7233324
loop_
_publ_author_name
'Liu, Guocheng'
'Li, Yan'
'Lu, Zhenjie'
'Li, Xiaowu'
'Wang, Xiuli'
'Wang, Xiang'
'Chen, Xingxing'

_publ_section_title
;
 Versatile carboxylate-directed structures of ten 1D \\rightarrow 3D
 Ni(ii) coordination polymers: fluorescence behaviors and electrochemical
 activities
;
_journal_issue 35
_journal_name_full CrystEngComm
_journal_page_first 5344
_journal_paper_doi 10.1039/C9CE01060B
_journal_volume 21
_journal_year 2019
_chemical_formula_moiety 'C29 H26 N4 Ni O7'
_chemical_formula_sum 'C29 H26 N4 Ni O7'
_chemical_formula_weight 601.23
_space_group_crystal_system monoclinic
_space_group_IT_number 14
_space_group_name_Hall '-P 2ybc'
_space_group_name_H-M_alt 'P 1 21/c 1'
_symmetry_space_group_name_Hall '-P 2ybc'
_symmetry_space_group_name_H-M 'P 1 21/c 1'
_atom_sites_solution_hydrogens mixed
_audit_creation_method SHELXL-2014/7
_audit_update_record
;
2018-12-12 deposited with the CCDC.    2019-07-29 downloaded from the CCDC.
;
_cell_angle_alpha 90
_cell_angle_beta 113.939(2)
_cell_angle_gamma 90
_cell_formula_units_Z 4
_cell_length_a 19.736(2)
_cell_length_b 8.6412(9)
_cell_length_c 17.0260(17)
_cell_measurement_reflns_used 835
_cell_measurement_temperature 296(2)
_cell_measurement_theta_max 18.894
_cell_measurement_theta_min 2.393
_cell_volume 2653.9(5)
_computing_cell_refinement 'SAINT-plus (Bruker, 2007)'
_computing_data_collection 'APEX2 (Bruker, 2007)'
_computing_data_reduction 'SAINT-plus (Bruker, 2007)'
_computing_molecular_graphics SHELXTL
_computing_publication_material SHELXTL
_computing_structure_refinement 'SHELXL-2014/7 (Sheldrick, 2014)'
_computing_structure_solution 'SHELXTL (Sheldrick, 2008)'
_diffrn_ambient_temperature 296(2)
_diffrn_measured_fraction_theta_full 1.000
_diffrn_measured_fraction_theta_max 0.999
_diffrn_measurement_device_type 'Bruker APEXII CCD'
_diffrn_measurement_method '\f and \w scans'
_diffrn_radiation_type MoK\a
_diffrn_radiation_wavelength 0.71073
_diffrn_reflns_av_R_equivalents 0.1099
_diffrn_reflns_av_unetI/netI 0.1246
_diffrn_reflns_Laue_measured_fraction_full 1.000
_diffrn_reflns_Laue_measured_fraction_max 0.999
_diffrn_reflns_limit_h_max 24
_diffrn_reflns_limit_h_min -23
_diffrn_reflns_limit_k_max 8
_diffrn_reflns_limit_k_min -10
_diffrn_reflns_limit_l_max 20
_diffrn_reflns_limit_l_min -21
_diffrn_reflns_number 16175
_diffrn_reflns_point_group_measured_fraction_full 1.000
_diffrn_reflns_point_group_measured_fraction_max 0.999
_diffrn_reflns_theta_full 25.242
_diffrn_reflns_theta_max 26.083
_diffrn_reflns_theta_min 2.258
_exptl_absorpt_coefficient_mu 0.788
_exptl_absorpt_correction_T_max 0.911
_exptl_absorpt_correction_T_min 0.756
_exptl_absorpt_correction_type multi-scan
_exptl_absorpt_process_details '(SADABS; Sheldrick, 1996)'
_exptl_crystal_colour blue
_exptl_crystal_density_diffrn 1.505
_exptl_crystal_description block
_exptl_crystal_F_000 1248
_exptl_crystal_size_max 0.180
_exptl_crystal_size_mid 0.150
_exptl_crystal_size_min 0.120
_refine_diff_density_max 0.429
_refine_diff_density_min -0.422
_refine_diff_density_rms 0.090
_refine_ls_extinction_method none
_refine_ls_goodness_of_fit_ref 1.015
_refine_ls_hydrogen_treatment constr
_refine_ls_matrix_type full
_refine_ls_number_parameters 370
_refine_ls_number_reflns 5268
_refine_ls_number_restraints 0
_refine_ls_restrained_S_all 1.015
_refine_ls_R_factor_all 0.1260
_refine_ls_R_factor_gt 0.0553
_refine_ls_shift/su_max 0.000
_refine_ls_shift/su_mean 0.000
_refine_ls_structure_factor_coef Fsqd
_refine_ls_weighting_details 'w=1/[\s^2^(Fo^2^)+(0.0360P)^2^] where P=(Fo^2^+2Fc^2^)/3'
_refine_ls_weighting_scheme calc
_refine_ls_wR_factor_gt 0.0988
_refine_ls_wR_factor_ref 0.1235
_reflns_Friedel_coverage 0.000
_reflns_number_gt 2934
_reflns_number_total 5268
_reflns_threshold_expression 'I > 2\s(I)'
_cod_data_source_file c9ce01060b2.cif
_cod_data_source_block Ni-6
_cod_depositor_comments 'Adding full bibliography for 7233319--7233328.cif.'
_cod_database_code 7233324
_shelx_shelxl_version_number 2014/7
_shelx_space_group_comment
;
The symmetry employed for this shelxl refinement is uniquely defined
by the following loop, which should always be used as a source of
symmetry information in preference to the above space-group names.
They are only intended as comments.
;
_shelx_estimated_absorpt_t_min 0.871
_shelx_estimated_absorpt_t_max 0.911

loop_
_space_group_symop_operation_xyz
'x, y, z'
'-x, y+1/2, -z+1/2'
'-x, -y, -z'
'x, -y-1/2, z-1/2'

loop_
_atom_site_label
_atom_site_type_symbol
_atom_site_fract_x
_atom_site_fract_y
_atom_site_fract_z
_atom_site_U_iso_or_equiv
_atom_site_adp_type
_atom_site_occupancy
_atom_site_site_symmetry_order
_atom_site_calc_flag
_atom_site_refinement_flags_posn
_atom_site_refinement_flags_adp
Ni1 Ni 0.50682(3) 0.32726(7) 0.84276(3) 0.02174(16) Uani 1 1 d . .
O1W O 0.50221(15) 0.5635(3) 0.86627(16) 0.0275(7) Uani 1 1 d . .
H1A H 0.5051 0.6181 0.8223 0.033 Uiso 1 1 d R U
H1B H 0.4644 0.6032 0.8770 0.033 Uiso 1 1 d R U
O1 O 0.12577(18) 0.5338(4) 0.84215(19) 0.0461(10) Uani 1 1 d . .
O2 O -0.0936(2) 0.8256(5) 0.4102(2) 0.0565(11) Uani 1 1 d . .
O3 O 0.54328(16) 0.2931(3) 0.97336(18) 0.0306(8) Uani 1 1 d . .
O4 O 0.60732(17) 0.2731(4) 1.11384(18) 0.0425(9) Uani 1 1 d . .
O5 O 0.50838(16) 0.1051(3) 0.80011(17) 0.0263(7) Uani 1 1 d . .
O6 O 0.53260(16) -0.1425(3) 0.78909(17) 0.0281(8) Uani 1 1 d . .
N1 N 0.39845(19) 0.2929(4) 0.8334(2) 0.0290(10) Uani 1 1 d . .
N2 N 0.12235(19) 0.3526(5) 0.7453(2) 0.0368(11) Uani 1 1 d . .
H2 H 0.1044 0.3278 0.6918 0.044 Uiso 1 1 calc R U
N3 N -0.10732(19) 1.0069(5) 0.4971(2) 0.0386(11) Uani 1 1 d . .
H3 H -0.0989 1.0323 0.5491 0.046 Uiso 1 1 calc R U
N4 N -0.38333(19) 1.1341(4) 0.3561(2) 0.0258(9) Uani 1 1 d . .
C1 C 0.3755(3) 0.3601(6) 0.8875(3) 0.0430(14) Uani 1 1 d . .
H1 H 0.4093 0.4166 0.9330 0.052 Uiso 1 1 calc R U
C2 C 0.3030(3) 0.3500(6) 0.8794(3) 0.0499(15) Uani 1 1 d . .
H2A H 0.2887 0.4032 0.9176 0.060 Uiso 1 1 calc R U
C3 C 0.2523(2) 0.2628(6) 0.8159(3) 0.0332(12) Uani 1 1 d . .
C4 C 0.2778(3) 0.1905(8) 0.7631(4) 0.081(2) Uani 1 1 d . .
H4 H 0.2462 0.1273 0.7193 0.097 Uiso 1 1 calc R U
C5 C 0.3504(3) 0.2095(8) 0.7734(4) 0.074(2) Uani 1 1 d . .
H5 H 0.3657 0.1594 0.7351 0.089 Uiso 1 1 calc R U
C6 C 0.1728(2) 0.2450(6) 0.8072(3) 0.0416(14) Uani 1 1 d . .
H6A H 0.1562 0.1400 0.7895 0.050 Uiso 1 1 calc R U
H6B H 0.1713 0.2620 0.8628 0.050 Uiso 1 1 calc R U
C7 C 0.1025(2) 0.4879(7) 0.7674(3) 0.0361(13) Uani 1 1 d . .
C8 C 0.0499(2) 0.5843(6) 0.6956(3) 0.0342(12) Uani 1 1 d . .
C9 C 0.0500(3) 0.7421(6) 0.7051(3) 0.0364(13) Uani 1 1 d . .
H9 H 0.0804 0.7857 0.7575 0.044 Uiso 1 1 calc R U
C10 C 0.0063(2) 0.8384(6) 0.6389(3) 0.0365(12) Uani 1 1 d . .
H10 H 0.0071 0.9450 0.6469 0.044 Uiso 1 1 calc R U
C11 C -0.0386(2) 0.7735(6) 0.5606(3) 0.0349(13) Uani 1 1 d . .
C12 C -0.0417(3) 0.6158(6) 0.5514(3) 0.0420(14) Uani 1 1 d . .
H12 H -0.0738 0.5724 0.4997 0.050 Uiso 1 1 calc R U
C13 C 0.0020(2) 0.5203(6) 0.6176(3) 0.0412(13) Uani 1 1 d . .
H13 H -0.0005 0.4135 0.6102 0.049 Uiso 1 1 calc R U
C14 C -0.0822(3) 0.8722(6) 0.4829(3) 0.0366(13) Uani 1 1 d . .
C15 C -0.1487(2) 1.1138(6) 0.4279(3) 0.0399(13) Uani 1 1 d . .
H15A H -0.1387 1.0886 0.3781 0.048 Uiso 1 1 calc R U
H15B H -0.1304 1.2178 0.4458 0.048 Uiso 1 1 calc R U
C16 C -0.2312(2) 1.1132(5) 0.4013(3) 0.0279(11) Uani 1 1 d . .
C17 C -0.2753(3) 1.2159(6) 0.3388(3) 0.0439(15) Uani 1 1 d . .
H17 H -0.2542 1.2805 0.3112 0.053 Uiso 1 1 calc R U
C18 C -0.3499(3) 1.2219(6) 0.3179(3) 0.0379(13) Uani 1 1 d . .
H18 H -0.3786 1.2902 0.2752 0.045 Uiso 1 1 calc R U
C19 C -0.3417(2) 1.0301(6) 0.4134(3) 0.0345(12) Uani 1 1 d . .
H19 H -0.3645 0.9641 0.4384 0.041 Uiso 1 1 calc R U
C20 C -0.2661(3) 1.0163(6) 0.4369(3) 0.0375(13) Uani 1 1 d . .
H20 H -0.2391 0.9417 0.4767 0.045 Uiso 1 1 calc R U
C21 C 0.5969(2) 0.2403(5) 1.0386(3) 0.0271(11) Uani 1 1 d . .
C22 C 0.6539(2) 0.1379(5) 1.0259(3) 0.0263(11) Uani 1 1 d . .
C23 C 0.6336(2) 0.0081(5) 0.9733(2) 0.0232(10) Uani 1 1 d . .
C24 C 0.6892(3) -0.0767(6) 0.9617(3) 0.0366(13) Uani 1 1 d . .
H24 H 0.6764 -0.1640 0.9268 0.044 Uiso 1 1 calc R U
C25 C 0.7625(3) -0.0335(6) 1.0010(3) 0.0429(14) Uani 1 1 d . .
H25 H 0.7984 -0.0893 0.9908 0.052 Uiso 1 1 calc R U
C26 C 0.7826(3) 0.0915(7) 1.0551(3) 0.0445(14) Uani 1 1 d . .
H26 H 0.8323 0.1185 1.0833 0.053 Uiso 1 1 calc R U
C27 C 0.7288(2) 0.1768(6) 1.0675(3) 0.0394(13) Uani 1 1 d . .
H27 H 0.7426 0.2617 1.1042 0.047 Uiso 1 1 calc R U
C28 C 0.5541(2) -0.0466(5) 0.9279(2) 0.0285(11) Uani 1 1 d . .
H28A H 0.5506 -0.1547 0.9411 0.034 Uiso 1 1 calc R U
H28B H 0.5223 0.0129 0.9476 0.034 Uiso 1 1 calc R U
C29 C 0.5292(2) -0.0263(5) 0.8318(3) 0.0251(11) Uani 1 1 d . .

loop_
_atom_site_aniso_label
_atom_site_aniso_U_11
_atom_site_aniso_U_22
_atom_site_aniso_U_33
_atom_site_aniso_U_23
_atom_site_aniso_U_13
_atom_site_aniso_U_12
Ni1 0.0223(3) 0.0218(3) 0.0208(3) -0.0013(3) 0.0085(2) 0.0008(3)
O1W 0.0346(18) 0.0239(18) 0.0286(17) 0.0021(14) 0.0176(15) 0.0040(15)
O1 0.046(2) 0.063(3) 0.0263(19) 0.0005(18) 0.0114(17) -0.003(2)
O2 0.063(3) 0.067(3) 0.034(2) -0.001(2) 0.0135(19) 0.016(2)
O3 0.0296(18) 0.037(2) 0.0237(17) 0.0017(15) 0.0092(15) 0.0091(15)
O4 0.045(2) 0.058(3) 0.0222(18) -0.0058(17) 0.0109(16) 0.0160(18)
O5 0.0371(19) 0.0188(17) 0.0220(16) 0.0026(14) 0.0108(14) 0.0034(15)
O6 0.0413(19) 0.0200(18) 0.0209(16) -0.0013(14) 0.0106(15) 0.0016(15)
N1 0.027(2) 0.037(3) 0.023(2) -0.0092(18) 0.0108(18) -0.0044(19)
N2 0.025(2) 0.053(3) 0.026(2) 0.005(2) 0.0032(18) 0.010(2)
N3 0.025(2) 0.055(3) 0.032(2) 0.007(2) 0.0069(19) 0.012(2)
N4 0.030(2) 0.025(2) 0.024(2) 0.0010(17) 0.0122(18) 0.0020(18)
C1 0.039(3) 0.050(4) 0.043(3) -0.010(3) 0.020(3) -0.007(3)
C2 0.044(3) 0.061(4) 0.055(3) -0.023(3) 0.030(3) -0.007(3)
C3 0.026(3) 0.042(3) 0.029(3) -0.001(2) 0.009(2) 0.001(2)
C4 0.038(3) 0.108(6) 0.095(5) -0.068(5) 0.025(4) -0.027(4)
C5 0.036(3) 0.102(6) 0.086(5) -0.064(4) 0.028(3) -0.006(4)
C6 0.026(3) 0.057(4) 0.038(3) 0.013(3) 0.009(2) 0.006(3)
C7 0.023(3) 0.056(4) 0.029(3) 0.008(3) 0.010(2) 0.000(3)
C8 0.021(3) 0.052(4) 0.030(3) 0.006(3) 0.011(2) 0.004(3)
C9 0.031(3) 0.050(4) 0.026(3) -0.002(3) 0.009(2) 0.003(3)
C10 0.033(3) 0.044(3) 0.033(3) -0.003(3) 0.014(2) -0.002(3)
C11 0.023(3) 0.051(4) 0.029(3) -0.001(3) 0.009(2) 0.005(3)
C12 0.028(3) 0.052(4) 0.037(3) -0.006(3) 0.003(2) 0.001(3)
C13 0.031(3) 0.047(3) 0.037(3) 0.000(3) 0.005(2) 0.003(3)
C14 0.026(3) 0.053(4) 0.030(3) 0.003(3) 0.010(2) 0.005(3)
C15 0.020(3) 0.049(3) 0.044(3) 0.012(3) 0.005(2) 0.001(2)
C16 0.024(2) 0.034(3) 0.027(3) 0.002(2) 0.012(2) 0.004(2)
C17 0.030(3) 0.063(4) 0.043(3) 0.021(3) 0.020(3) 0.006(3)
C18 0.035(3) 0.045(3) 0.037(3) 0.018(3) 0.018(2) 0.009(3)
C19 0.029(3) 0.036(3) 0.039(3) 0.014(3) 0.015(2) 0.005(2)
C20 0.034(3) 0.040(3) 0.043(3) 0.020(3) 0.019(2) 0.014(3)
C21 0.033(3) 0.028(3) 0.023(3) -0.002(2) 0.013(2) -0.002(2)
C22 0.026(2) 0.030(3) 0.021(2) 0.003(2) 0.008(2) 0.002(2)
C23 0.028(3) 0.021(3) 0.018(2) 0.002(2) 0.007(2) 0.002(2)
C24 0.041(3) 0.035(3) 0.035(3) 0.002(2) 0.016(3) 0.009(3)
C25 0.032(3) 0.056(4) 0.038(3) 0.006(3) 0.012(3) 0.022(3)
C26 0.034(3) 0.057(4) 0.038(3) 0.006(3) 0.011(3) 0.007(3)
C27 0.032(3) 0.045(3) 0.033(3) -0.004(3) 0.005(2) -0.001(3)
C28 0.036(3) 0.025(3) 0.023(2) -0.003(2) 0.010(2) -0.006(2)
C29 0.026(3) 0.027(3) 0.020(2) 0.000(2) 0.006(2) -0.008(2)

loop_
_atom_type_symbol
_atom_type_description
_atom_type_scat_dispersion_real
_atom_type_scat_dispersion_imag
_atom_type_scat_source
C C 0.0033 0.0016 'International Tables Vol C Tables 4.2.6.8 and 6.1.1.4'
H H 0.0000 0.0000 'International Tables Vol C Tables 4.2.6.8 and 6.1.1.4'
N N 0.0061 0.0033 'International Tables Vol C Tables 4.2.6.8 and 6.1.1.4'
O O 0.0106 0.0060 'International Tables Vol C Tables 4.2.6.8 and 6.1.1.4'
Ni Ni 0.3393 1.1124 'International Tables Vol C Tables 4.2.6.8 and 6.1.1.4'

loop_
_geom_angle_atom_site_label_1
_geom_angle_atom_site_label_2
_geom_angle_atom_site_label_3
_geom_angle
_geom_angle_site_symmetry_1
_geom_angle_site_symmetry_3
O5 Ni1 O3 101.45(11) . .
O5 Ni1 O6 77.78(11) . 2_656
O3 Ni1 O6 178.28(12) . 2_656
O5 Ni1 O1W 170.92(11) . .
O3 Ni1 O1W 87.51(11) . .
O6 Ni1 O1W 93.32(11) 2_656 .
O5 Ni1 N1 90.11(13) . .
O3 Ni1 N1 87.73(13) . .
O6 Ni1 N1 90.73(13) 2_656 .
O1W Ni1 N1 91.75(13) . .
O5 Ni1 N4 91.35(13) . 4_676
O3 Ni1 N4 90.74(12) . 4_676
O6 Ni1 N4 90.81(12) 2_656 4_676
O1W Ni1 N4 87.00(13) . 4_676
N1 Ni1 N4 178.07(14) . 4_676
Ni1 O1W H1A 109.2 . .
Ni1 O1W H1B 120.9 . .
H1A O1W H1B 107.6 . .
C21 O3 Ni1 143.0(3) . .
C29 O5 Ni1 138.0(3) . .
C29 O6 Ni1 130.0(3) . 2_646
C5 N1 C1 116.6(4) . .
C5 N1 Ni1 122.4(3) . .
C1 N1 Ni1 121.0(3) . .
C7 N2 C6 123.3(4) . .
C7 N2 H2 118.3 . .
C6 N2 H2 118.3 . .
C14 N3 C15 122.5(4) . .
C14 N3 H3 118.8 . .
C15 N3 H3 118.8 . .
C18 N4 C19 117.3(4) . .
C18 N4 Ni1 123.2(3) . 4_475
C19 N4 Ni1 119.0(3) . 4_475
N1 C1 C2 122.6(5) . .
N1 C1 H1 118.7 . .
C2 C1 H1 118.7 . .
C3 C2 C1 120.8(5) . .
C3 C2 H2A 119.6 . .
C1 C2 H2A 119.6 . .
C4 C3 C2 115.6(5) . .
C4 C3 C6 122.5(5) . .
C2 C3 C6 121.9(5) . .
C3 C4 C5 120.6(5) . .
C3 C4 H4 119.7 . .
C5 C4 H4 119.7 . .
N1 C5 C4 123.8(5) . .
N1 C5 H5 118.1 . .
C4 C5 H5 118.1 . .
N2 C6 C3 112.4(4) . .
N2 C6 H6A 109.1 . .
C3 C6 H6A 109.1 . .
N2 C6 H6B 109.1 . .
C3 C6 H6B 109.1 . .
H6A C6 H6B 107.9 . .
O1 C7 N2 123.0(5) . .
O1 C7 C8 120.7(5) . .
N2 C7 C8 116.3(4) . .
C9 C8 C13 118.3(5) . .
C9 C8 C7 119.3(5) . .
C13 C8 C7 122.4(5) . .
C8 C9 C10 122.0(5) . .
C8 C9 H9 119.0 . .
C10 C9 H9 119.0 . .
C9 C10 C11 118.9(5) . .
C9 C10 H10 120.5 . .
C11 C10 H10 120.5 . .
C12 C11 C10 119.6(5) . .
C12 C11 C14 118.5(4) . .
C10 C11 C14 121.8(5) . .
C11 C12 C13 121.1(5) . .
C11 C12 H12 119.4 . .
C13 C12 H12 119.4 . .
C12 C13 C8 119.9(5) . .
C12 C13 H13 120.1 . .
C8 C13 H13 120.1 . .
O2 C14 N3 122.7(5) . .
O2 C14 C11 120.1(5) . .
N3 C14 C11 117.2(4) . .
N3 C15 C16 115.1(4) . .
N3 C15 H15A 108.5 . .
C16 C15 H15A 108.5 . .
N3 C15 H15B 108.5 . .
C16 C15 H15B 108.5 . .
H15A C15 H15B 107.5 . .
C20 C16 C17 117.3(4) . .
C20 C16 C15 123.1(4) . .
C17 C16 C15 119.6(4) . .
C18 C17 C16 119.8(5) . .
C18 C17 H17 120.1 . .
C16 C17 H17 120.1 . .
N4 C18 C17 123.0(4) . .
N4 C18 H18 118.5 . .
C17 C18 H18 118.5 . .
N4 C19 C20 122.7(4) . .
N4 C19 H19 118.7 . .
C20 C19 H19 118.7 . .
C16 C20 C19 119.7(4) . .
C16 C20 H20 120.2 . .
C19 C20 H20 120.2 . .
O4 C21 O3 123.4(4) . .
O4 C21 C22 117.3(4) . .
O3 C21 C22 119.3(4) . .
C23 C22 C27 119.3(4) . .
C23 C22 C21 121.8(4) . .
C27 C22 C21 118.8(4) . .
C22 C23 C24 118.5(4) . .
C22 C23 C28 123.3(4) . .
C24 C23 C28 118.2(4) . .
C25 C24 C23 121.3(5) . .
C25 C24 H24 119.4 . .
C23 C24 H24 119.4 . .
C26 C25 C24 120.1(5) . .
C26 C25 H25 119.9 . .
C24 C25 H25 119.9 . .
C25 C26 C27 119.6(5) . .
C25 C26 H26 120.2 . .
C27 C26 H26 120.2 . .
C26 C27 C22 121.1(5) . .
C26 C27 H27 119.4 . .
C22 C27 H27 119.4 . .
C29 C28 C23 109.3(4) . .
C29 C28 H28A 109.8 . .
C23 C28 H28A 109.8 . .
C29 C28 H28B 109.8 . .
C23 C28 H28B 109.8 . .
H28A C28 H28B 108.3 . .
O5 C29 O6 124.0(4) . .
O5 C29 C28 118.5(4) . .
O6 C29 C28 117.5(4) . .

loop_
_geom_bond_atom_site_label_1
_geom_bond_atom_site_label_2
_geom_bond_distance
_geom_bond_site_symmetry_2
Ni1 O5 2.058(3) .
Ni1 O3 2.062(3) .
Ni1 O6 2.073(3) 2_656
Ni1 O1W 2.089(3) .
Ni1 N1 2.100(4) .
Ni1 N4 2.113(4) 4_676
O1W H1A 0.9064 .
O1W H1B 0.9048 .
O1 C7 1.230(5) .
O2 C14 1.233(5) .
O3 C21 1.268(5) .
O4 C21 1.245(5) .
O5 C29 1.252(5) .
O6 C29 1.258(5) .
N1 C5 1.295(6) .
N1 C1 1.315(5) .
N2 C7 1.335(6) .
N2 C6 1.454(5) .
N2 H2 0.8600 .
N3 C14 1.326(6) .
N3 C15 1.459(5) .
N3 H3 0.8600 .
N4 C18 1.335(5) .
N4 C19 1.336(5) .
C1 C2 1.383(6) .
C1 H1 0.9300 .
C2 C3 1.364(6) .
C2 H2A 0.9300 .
C3 C4 1.350(7) .
C3 C6 1.523(6) .
C4 C5 1.380(7) .
C4 H4 0.9300 .
C5 H5 0.9300 .
C6 H6A 0.9700 .
C6 H6B 0.9700 .
C7 C8 1.496(6) .
C8 C9 1.374(7) .
C8 C13 1.393(6) .
C9 C10 1.385(6) .
C9 H9 0.9300 .
C10 C11 1.385(6) .
C10 H10 0.9300 .
C11 C12 1.370(7) .
C11 C14 1.515(6) .
C12 C13 1.381(6) .
C12 H12 0.9300 .
C13 H13 0.9300 .
C15 C16 1.502(6) .
C15 H15A 0.9700 .
C15 H15B 0.9700 .
C16 C20 1.372(6) .
C16 C17 1.388(6) .
C17 C18 1.368(6) .
C17 H17 0.9300 .
C18 H18 0.9300 .
C19 C20 1.384(6) .
C19 H19 0.9300 .
C20 H20 0.9300 .
C21 C22 1.513(6) .
C22 C23 1.389(6) .
C22 C27 1.397(6) .
C23 C24 1.398(6) .
C23 C28 1.516(6) .
C24 C25 1.376(6) .
C24 H24 0.9300 .
C25 C26 1.370(7) .
C25 H25 0.9300 .
C26 C27 1.378(6) .
C26 H26 0.9300 .
C27 H27 0.9300 .
C28 C29 1.515(5) .
C28 H28A 0.9700 .
C28 H28B 0.9700 .

loop_
_geom_hbond_atom_site_label_D
_geom_hbond_atom_site_label_H
_geom_hbond_atom_site_label_A
_geom_hbond_distance_DH
_geom_hbond_distance_HA
_geom_hbond_distance_DA
_geom_hbond_angle_DHA
_geom_hbond_site_symmetry_A
N2 H2 O2 0.86 2.13 2.913(5) 152 3_566
N3 H3 O1 0.86 2.12 2.913(5) 153 2_556
O1W H1A O5 0.91 1.99 2.778(4) 144 2_656
O1W H1B O4 0.90 1.83 2.715(4) 166 3_667

loop_
_geom_torsion_atom_site_label_1
_geom_torsion_atom_site_label_2
_geom_torsion_atom_site_label_3
_geom_torsion_atom_site_label_4
_geom_torsion
_geom_torsion_site_symmetry_1
C5 N1 C1 C2 -3.1(8) .
Ni1 N1 C1 C2 174.8(4) .
N1 C1 C2 C3 2.9(9) .
C1 C2 C3 C4 -0.4(8) .
C1 C2 C3 C6 177.9(5) .
C2 C3 C4 C5 -1.5(10) .
C6 C3 C4 C5 -179.8(6) .
C1 N1 C5 C4 1.1(10) .
Ni1 N1 C5 C4 -176.8(5) .
C3 C4 C5 N1 1.2(11) .
C7 N2 C6 C3 -96.2(5) .
C4 C3 C6 N2 -85.5(7) .
C2 C3 C6 N2 96.3(6) .
C6 N2 C7 O1 0.7(7) .
C6 N2 C7 C8 -179.8(4) .
O1 C7 C8 C9 26.1(7) .
N2 C7 C8 C9 -153.5(5) .
O1 C7 C8 C13 -156.1(5) .
N2 C7 C8 C13 24.4(7) .
C13 C8 C9 C10 -2.4(7) .
C7 C8 C9 C10 175.5(4) .
C8 C9 C10 C11 -0.4(7) .
C9 C10 C11 C12 3.3(7) .
C9 C10 C11 C14 -174.0(4) .
C10 C11 C12 C13 -3.3(8) .
C14 C11 C12 C13 174.0(4) .
C11 C12 C13 C8 0.5(8) .
C9 C8 C13 C12 2.3(7) .
C7 C8 C13 C12 -175.5(5) .
C15 N3 C14 O2 -2.0(7) .
C15 N3 C14 C11 178.7(4) .
C12 C11 C14 O2 -29.8(7) .
C10 C11 C14 O2 147.5(5) .
C12 C11 C14 N3 149.5(5) .
C10 C11 C14 N3 -33.3(6) .
C14 N3 C15 C16 101.7(5) .
N3 C15 C16 C20 -2.1(7) .
N3 C15 C16 C17 177.0(4) .
C20 C16 C17 C18 2.9(7) .
C15 C16 C17 C18 -176.3(5) .
C19 N4 C18 C17 -4.1(7) .
Ni1 N4 C18 C17 167.4(4) 4_475
C16 C17 C18 N4 1.1(8) .
C18 N4 C19 C20 3.3(7) .
Ni1 N4 C19 C20 -168.5(4) 4_475
C17 C16 C20 C19 -3.6(7) .
C15 C16 C20 C19 175.5(5) .
N4 C19 C20 C16 0.6(7) .
Ni1 O3 C21 O4 161.7(3) .
Ni1 O3 C21 C22 -15.2(7) .
O4 C21 C22 C23 130.5(5) .
O3 C21 C22 C23 -52.4(6) .
O4 C21 C22 C27 -50.4(6) .
O3 C21 C22 C27 126.7(5) .
C27 C22 C23 C24 -2.0(6) .
C21 C22 C23 C24 177.1(4) .
C27 C22 C23 C28 177.9(4) .
C21 C22 C23 C28 -3.0(6) .
C22 C23 C24 C25 -0.2(7) .
C28 C23 C24 C25 180.0(4) .
C23 C24 C25 C26 2.4(7) .
C24 C25 C26 C27 -2.3(8) .
C25 C26 C27 C22 0.1(8) .
C23 C22 C27 C26 2.1(7) .
C21 C22 C27 C26 -177.1(4) .
C22 C23 C28 C29 112.6(5) .
C24 C23 C28 C29 -67.5(5) .
Ni1 O5 C29 O6 -169.5(3) .
Ni1 O5 C29 C28 8.6(7) .
Ni1 O6 C29 O5 -10.0(7) 2_646
Ni1 O6 C29 C28 171.8(3) 2_646
C23 C28 C29 O5 -81.0(5) .
C23 C28 C29 O6 97.2(5) .
